data_4072211
loop_
_publ_author_name
'Emslie, David J. H.'
'Harrington, Laura E.'
'Jenkins, Hilary A.'
'Robertson, Craig M.'
'Britten, James F.'

_publ_section_title
;
 Group 10 Transition-Metal Complexes of an Ambiphilic PSB-Ligand:
 Investigations into \h3(BCC)-Triarylborane Coordination
;
_journal_issue 20
_journal_name_full Organometallics
_journal_page_first 5317
_journal_paper_doi 10.1021/om800670e
_journal_volume 27
_journal_year 2008
_chemical_formula_moiety 'C55 H66 B O P Pd S Si2, 2(C6 H14)'
_chemical_formula_sum 'C67 H94 B O P Pd S Si2'
_chemical_formula_weight 1151.84
_chemical_name_systematic
;

 ?

;
_space_group_IT_number 14
_symmetry_cell_setting monoclinic
_symmetry_space_group_name_Hall '-P 2yn'
_symmetry_space_group_name_H-M 'P 1 21/n 1'
_atom_sites_solution_hydrogens geom
_atom_sites_solution_primary direct
_atom_sites_solution_secondary difmap
_audit_creation_method SHELXL-97
_cell_angle_alpha 90.00
_cell_angle_beta 96.351(7)
_cell_angle_gamma 90.00
_cell_formula_units_Z 4
_cell_length_a 17.160(7)
_cell_length_b 9.849(4)
_cell_length_c 36.227(16)
_cell_measurement_reflns_used 1529
_cell_measurement_temperature 100(2)
_cell_measurement_theta_max 17.10
_cell_measurement_theta_min 2.14
_cell_volume 6085(4)
_computing_cell_refinement 'Bruker SMART'
_computing_data_collection 'Bruker SMART'
_computing_data_reduction 'Bruker SAINT'
_computing_molecular_graphics 'Bruker SHELXTL'
_computing_publication_material 'Bruker SHELXTL'
_computing_structure_refinement 'SHELXL-97 (Sheldrick, 1997)'
_computing_structure_solution 'SHELXS-97 (Sheldrick, 1990)'
_diffrn_ambient_temperature 100(2)
_diffrn_measured_fraction_theta_full 1.000
_diffrn_measured_fraction_theta_max 1.000
_diffrn_measurement_device_type 'CCD area detector'
_diffrn_measurement_method 'phi and omega scans'
_diffrn_radiation_monochromator graphite
_diffrn_radiation_source 'fine-focus sealed tube'
_diffrn_radiation_type MoK\a
_diffrn_radiation_wavelength 0.71073
_diffrn_reflns_av_R_equivalents 0.1903
_diffrn_reflns_av_sigmaI/netI 0.1465
_diffrn_reflns_limit_h_max 18
_diffrn_reflns_limit_h_min -16
_diffrn_reflns_limit_k_max 7
_diffrn_reflns_limit_k_min -10
_diffrn_reflns_limit_l_max 38
_diffrn_reflns_limit_l_min -38
_diffrn_reflns_number 47990
_diffrn_reflns_theta_full 22.50
_diffrn_reflns_theta_max 22.50
_diffrn_reflns_theta_min 1.96
_exptl_absorpt_coefficient_mu 0.446
_exptl_absorpt_correction_T_max 0.9824
_exptl_absorpt_correction_T_min 0.8096
_exptl_absorpt_correction_type numerical
_exptl_absorpt_process_details SADABS
_exptl_crystal_colour yellow
_exptl_crystal_density_diffrn 1.257
_exptl_crystal_density_method 'not measured'
_exptl_crystal_description rod
_exptl_crystal_F_000 2456
_exptl_crystal_size_max 0.49
_exptl_crystal_size_mid 0.17
_exptl_crystal_size_min 0.04
_platon_squeeze_details
;
;
_refine_diff_density_max 1.434
_refine_diff_density_min -1.151
_refine_diff_density_rms 0.125
_refine_ls_extinction_method none
_refine_ls_goodness_of_fit_ref 1.052
_refine_ls_hydrogen_treatment constr
_refine_ls_matrix_type full
_refine_ls_number_parameters 578
_refine_ls_number_reflns 7967
_refine_ls_number_restraints 30
_refine_ls_restrained_S_all 1.052
_refine_ls_R_factor_all 0.1660
_refine_ls_R_factor_gt 0.1053
_refine_ls_shift/su_max 0.000
_refine_ls_shift/su_mean 0.000
_refine_ls_structure_factor_coef Fsqd
_refine_ls_weighting_details 'calc w=1/[\s^2^(Fo^2^)+(0.1331P)^2^+13.9011P] where P=(Fo^2^+2Fc^2^)/3'
_refine_ls_weighting_scheme calc
_refine_ls_wR_factor_gt 0.2411
_refine_ls_wR_factor_ref 0.2723
_reflns_number_gt 4789
_reflns_number_total 7967
_reflns_threshold_expression >2sigma(I)
_cod_data_source_file om800670e_si_005.cif
_cod_data_source_block de34_0m
_cod_depositor_comments
;
The following automatic conversions were performed:

'_symmetry_cell_setting' value 'Monoclinic' changed to 'monoclinic'
according to /home/saulius/struct/CIF-dictionaries/cif_core.dic
dictionary named 'cif_core.dic' version 2.4.1 from 2010-06-29.

Automatic conversion script
Id: cif_fix_values 1715 2011-07-08 13:25:40Z adriana 
;
_cod_original_cell_volume 6085(5)
_cod_original_sg_symbol_H-M P2(1)/n
_cod_database_code 4072211

loop_
_symmetry_equiv_pos_as_xyz
'x, y, z'
'-x+1/2, y+1/2, -z+1/2'
'-x, -y, -z'
'x-1/2, -y-1/2, z-1/2'

loop_
_atom_site_label
_atom_site_type_symbol
_atom_site_fract_x
_atom_site_fract_y
_atom_site_fract_z
_atom_site_U_iso_or_equiv
_atom_site_adp_type
_atom_site_occupancy
_atom_site_symmetry_multiplicity
_atom_site_calc_flag
_atom_site_refinement_flags
Pd1 Pd 0.28737(5) 0.60439(9) 0.14093(3) 0.0391(4) Uani 1 1 d .
S1 S 0.47174(14) 0.7508(3) 0.18184(8) 0.0249(7) Uani 1 1 d .
P1 P 0.40331(16) 0.4837(3) 0.14541(8) 0.0261(7) Uani 1 1 d .
Si1 Si 0.0979(2) 0.5361(4) 0.11784(11) 0.0481(10) Uani 1 1 d .
Si2 Si 0.1679(2) 0.7505(4) 0.07282(11) 0.0462(10) Uani 1 1 d .
O1 O 0.0971(5) 0.6674(9) 0.0893(2) 0.053(2) Uani 1 1 d .
B1 B 0.4716(7) 0.7788(12) 0.2661(4) 0.023(3) Uani 1 1 d U
C1 C 0.6302(6) 0.6685(11) 0.1109(3) 0.027(3) Uani 1 1 d .
H1A H 0.6778 0.7060 0.1043 0.032 Uiso 1 1 calc R
C2 C 0.6035(6) 0.5489(11) 0.0950(3) 0.027(3) Uani 1 1 d .
C3 C 0.5355(6) 0.4916(10) 0.1050(3) 0.025(3) Uani 1 1 d .
H3A H 0.5175 0.4075 0.0944 0.030 Uiso 1 1 calc R
C4 C 0.4934(6) 0.5564(10) 0.1305(3) 0.023(3) Uani 1 1 d .
C5 C 0.5469(6) 0.8275(9) 0.2485(3) 0.024(3) Uani 1 1 d .
C6 C 0.6098(6) 0.8771(10) 0.2711(3) 0.027(3) Uani 1 1 d .
H6A H 0.6074 0.8781 0.2972 0.033 Uiso 1 1 calc R
C7 C 0.6769(6) 0.9258(9) 0.2575(3) 0.023(3) Uani 1 1 d .
C8 C 0.6802(6) 0.9241(8) 0.2193(3) 0.019(2) Uani 1 1 d U
H8A H 0.7257 0.9573 0.2095 0.023 Uiso 1 1 calc R
C9 C 0.6179(6) 0.8771(9) 0.1526(3) 0.025(3) Uani 1 1 d .
C10 C 0.5897(5) 0.7364(9) 0.1364(3) 0.021(3) Uani 1 1 d .
C11 C 0.5244(5) 0.6779(9) 0.1473(3) 0.016(2) Uani 1 1 d .
C12 C 0.5514(5) 0.8255(10) 0.2103(3) 0.016(2) Uani 1 1 d .
C13 C 0.6168(6) 0.8738(9) 0.1948(3) 0.022(3) Uani 1 1 d U
C14 C 0.6979(6) 0.9201(10) 0.1415(3) 0.026(3) Uani 1 1 d .
H14A H 0.7123 1.0088 0.1525 0.040 Uiso 1 1 calc R
H14B H 0.6951 0.9262 0.1144 0.040 Uiso 1 1 calc R
H14C H 0.7375 0.8527 0.1506 0.040 Uiso 1 1 calc R
C15 C 0.5582(7) 0.9863(11) 0.1360(3) 0.037(3) Uani 1 1 d .
H15A H 0.5746 1.0759 0.1457 0.056 Uiso 1 1 calc R
H15B H 0.5060 0.9650 0.1430 0.056 Uiso 1 1 calc R
H15C H 0.5565 0.9865 0.1089 0.056 Uiso 1 1 calc R
C16 C 0.6478(6) 0.4745(12) 0.0659(4) 0.038(3) Uani 1 1 d .
C17 C 0.7257(8) 0.5343(15) 0.0610(4) 0.066(4) Uani 1 1 d U
H17A H 0.7591 0.5328 0.0848 0.099 Uiso 1 1 calc R
H17B H 0.7188 0.6282 0.0523 0.099 Uiso 1 1 calc R
H17C H 0.7505 0.4811 0.0426 0.099 Uiso 1 1 calc R
C18 C 0.5949(8) 0.4771(16) 0.0279(4) 0.064(4) Uani 1 1 d .
H18A H 0.6219 0.4307 0.0091 0.097 Uiso 1 1 calc R
H18B H 0.5844 0.5715 0.0203 0.097 Uiso 1 1 calc R
H18C H 0.5453 0.4309 0.0305 0.097 Uiso 1 1 calc R
C19 C 0.6590(9) 0.3242(14) 0.0762(4) 0.067(5) Uani 1 1 d .
H19A H 0.6921 0.3164 0.0999 0.101 Uiso 1 1 calc R
H19B H 0.6843 0.2776 0.0568 0.101 Uiso 1 1 calc R
H19C H 0.6078 0.2826 0.0783 0.101 Uiso 1 1 calc R
C20 C 0.7458(6) 0.9784(11) 0.2847(3) 0.030(3) Uani 1 1 d .
C21 C 0.7740(7) 0.8633(11) 0.3129(4) 0.040(3) Uani 1 1 d .
H21A H 0.8179 0.8965 0.3301 0.060 Uiso 1 1 calc R
H21B H 0.7910 0.7845 0.2993 0.060 Uiso 1 1 calc R
H21C H 0.7307 0.8367 0.3269 0.060 Uiso 1 1 calc R
C22 C 0.8147(6) 1.0225(11) 0.2659(3) 0.036(3) Uani 1 1 d U
H22A H 0.7987 1.0947 0.2481 0.054 Uiso 1 1 calc R
H22B H 0.8349 0.9451 0.2529 0.054 Uiso 1 1 calc R
H22C H 0.8559 1.0566 0.2845 0.054 Uiso 1 1 calc R
C23 C 0.7165(6) 1.0985(12) 0.3062(3) 0.038(3) Uani 1 1 d .
H23A H 0.6987 1.1713 0.2889 0.058 Uiso 1 1 calc R
H23B H 0.7592 1.1322 0.3241 0.058 Uiso 1 1 calc R
H23C H 0.6728 1.0689 0.3196 0.058 Uiso 1 1 calc R
C24 C 0.3284(8) 0.7625(12) 0.1057(4) 0.055(4) Uani 1 1 d .
H24A H 0.3672 0.8274 0.1178 0.066 Uiso 1 1 calc R
H24B H 0.3394 0.7345 0.0805 0.066 Uiso 1 1 calc R
C25 C 0.2484(8) 0.7866(12) 0.1106(4) 0.048(4) Uani 1 1 d .
H25A H 0.2391 0.8667 0.1265 0.058 Uiso 1 1 calc R
C26 C 0.2260(6) 0.4655(14) 0.1732(4) 0.047(4) Uani 1 1 d .
H26A H 0.2189 0.3721 0.1633 0.057 Uiso 1 1 calc R
H26B H 0.2402 0.4684 0.2004 0.057 Uiso 1 1 calc R
C27 C 0.1721(7) 0.5607(13) 0.1586(4) 0.047(3) Uani 1 1 d .
H27A H 0.1557 0.6260 0.1774 0.056 Uiso 1 1 calc R
C28 C 0.2065(8) 0.6554(13) 0.0347(4) 0.055(4) Uani 1 1 d .
H28A H 0.1637 0.6372 0.0151 0.083 Uiso 1 1 calc R
H28B H 0.2291 0.5693 0.0443 0.083 Uiso 1 1 calc R
H28C H 0.2471 0.7094 0.0245 0.083 Uiso 1 1 calc R
C29 C 0.1253(8) 0.9112(14) 0.0542(4) 0.063(4) Uani 1 1 d .
H29A H 0.0831 0.8919 0.0344 0.095 Uiso 1 1 calc R
H29B H 0.1660 0.9654 0.0442 0.095 Uiso 1 1 calc R
H29C H 0.1041 0.9619 0.0741 0.095 Uiso 1 1 calc R
C30 C -0.0001(8) 0.5323(16) 0.1341(4) 0.072(5) Uani 1 1 d .
H30A H -0.0091 0.6173 0.1471 0.108 Uiso 1 1 calc R
H30B H -0.0033 0.4557 0.1512 0.108 Uiso 1 1 calc R
H30C H -0.0401 0.5219 0.1128 0.108 Uiso 1 1 calc R
C31 C 0.1184(10) 0.3761(15) 0.0929(4) 0.079(5) Uani 1 1 d .
H31A H 0.0789 0.3643 0.0714 0.118 Uiso 1 1 calc R
H31B H 0.1165 0.2987 0.1097 0.118 Uiso 1 1 calc R
H31C H 0.1706 0.3816 0.0844 0.118 Uiso 1 1 calc R
C41 C 0.3787(6) 0.3514(10) 0.1115(3) 0.029(3) Uani 1 1 d .
C42 C 0.3611(7) 0.2205(11) 0.1222(4) 0.043(3) Uani 1 1 d .
H42A H 0.3707 0.1950 0.1476 0.051 Uiso 1 1 calc R
C43 C 0.3295(9) 0.1263(15) 0.0960(5) 0.073(5) Uani 1 1 d .
H43A H 0.3183 0.0366 0.1034 0.087 Uiso 1 1 calc R
C44 C 0.3145(9) 0.1630(16) 0.0595(5) 0.069(5) Uani 1 1 d .
H44A H 0.2931 0.0994 0.0415 0.083 Uiso 1 1 calc R
C45 C 0.3306(8) 0.2914(16) 0.0496(4) 0.060(4) Uani 1 1 d .
H45A H 0.3196 0.3186 0.0244 0.073 Uiso 1 1 calc R
C46 C 0.3621(7) 0.3815(13) 0.0751(4) 0.044(3) Uani 1 1 d .
H46A H 0.3732 0.4705 0.0670 0.053 Uiso 1 1 calc R
C51 C 0.4461(6) 0.3913(10) 0.1871(3) 0.028(3) Uani 1 1 d .
C52 C 0.5076(6) 0.3011(10) 0.1865(3) 0.028(3) Uani 1 1 d .
H52A H 0.5299 0.2856 0.1640 0.034 Uiso 1 1 calc R
C53 C 0.5366(6) 0.2339(10) 0.2183(4) 0.034(3) Uani 1 1 d .
H53A H 0.5773 0.1690 0.2174 0.040 Uiso 1 1 calc R
C54 C 0.5072(7) 0.2596(11) 0.2516(4) 0.033(3) Uani 1 1 d .
H54A H 0.5276 0.2132 0.2735 0.040 Uiso 1 1 calc R
C55 C 0.4485(6) 0.3525(10) 0.2525(3) 0.029(3) Uani 1 1 d .
H55A H 0.4290 0.3722 0.2754 0.035 Uiso 1 1 calc R
C56 C 0.4168(6) 0.4184(10) 0.2207(3) 0.023(3) Uani 1 1 d .
H56A H 0.3753 0.4818 0.2217 0.028 Uiso 1 1 calc R
C61 C 0.4806(6) 0.6769(10) 0.3001(3) 0.027(3) Uani 1 1 d .
C62 C 0.5459(7) 0.5916(12) 0.3054(4) 0.043(3) Uani 1 1 d .
H62A H 0.5864 0.6025 0.2898 0.052 Uiso 1 1 calc R
C63 C 0.5538(7) 0.4910(12) 0.3327(4) 0.043(3) Uani 1 1 d .
H63A H 0.5994 0.4359 0.3363 0.052 Uiso 1 1 calc R
C64 C 0.4920(8) 0.4740(13) 0.3546(4) 0.048(3) Uani 1 1 d .
H64A H 0.4942 0.4024 0.3722 0.057 Uiso 1 1 calc R
C65 C 0.4287(8) 0.5586(13) 0.3509(4) 0.048(4) Uani 1 1 d .
H65A H 0.3889 0.5500 0.3670 0.058 Uiso 1 1 calc R
C66 C 0.4228(7) 0.6573(13) 0.3234(3) 0.040(3) Uani 1 1 d .
H66A H 0.3775 0.7135 0.3205 0.048 Uiso 1 1 calc R
C71 C 0.3910(6) 0.8321(10) 0.2495(3) 0.024(3) Uani 1 1 d .
C72 C 0.3214(6) 0.7520(10) 0.2484(3) 0.029(3) Uani 1 1 d .
H72A H 0.3237 0.6658 0.2602 0.035 Uiso 1 1 calc R
C73 C 0.2516(6) 0.7965(11) 0.2308(3) 0.031(3) Uani 1 1 d .
H73A H 0.2067 0.7396 0.2297 0.038 Uiso 1 1 calc R
C74 C 0.2457(7) 0.9227(11) 0.2147(3) 0.039(3) Uani 1 1 d .
H74A H 0.1968 0.9539 0.2029 0.047 Uiso 1 1 calc R
C75 C 0.3112(7) 1.0037(11) 0.2156(3) 0.037(3) Uani 1 1 d .
H75A H 0.3075 1.0910 0.2043 0.045 Uiso 1 1 calc R
C76 C 0.3813(7) 0.9591(11) 0.2325(3) 0.032(3) Uani 1 1 d .
H76A H 0.4256 1.0171 0.2328 0.038 Uiso 1 1 calc R
C1S C 0.8889(19) 0.218(3) 0.0777(10) 0.216(7) Uiso 1 1 d .
H1SA H 0.8555 0.2834 0.0889 0.323 Uiso 1 1 calc R
H1SB H 0.9059 0.2563 0.0550 0.323 Uiso 1 1 calc R
H1SC H 0.9349 0.1974 0.0953 0.323 Uiso 1 1 calc R
C2S C 0.838(2) 0.074(4) 0.0673(10) 0.216(7) Uiso 1 1 d .
H2SA H 0.8223 0.0270 0.0896 0.259 Uiso 1 1 calc R
H2SB H 0.7916 0.0879 0.0488 0.259 Uiso 1 1 calc R
C3S C 0.893(2) 0.016(4) 0.0539(11) 0.216(7) Uiso 1 1 d .
H3SA H 0.9402 0.0032 0.0721 0.259 Uiso 1 1 calc R
H3SB H 0.9077 0.0597 0.0310 0.259 Uiso 1 1 calc R
C4S C 0.844(2) -0.118(4) 0.0462(10) 0.216(7) Uiso 1 1 d .
H4SA H 0.8172 -0.1433 0.0682 0.259 Uiso 1 1 calc R
H4SB H 0.8032 -0.1056 0.0248 0.259 Uiso 1 1 calc R
C5S C 0.890(2) -0.207(4) 0.0395(11) 0.216(7) Uiso 1 1 d .
H5SA H 0.8984 -0.2508 0.0642 0.259 Uiso 1 1 calc R
H5SB H 0.9376 -0.1500 0.0386 0.259 Uiso 1 1 calc R
C6S C 0.910(2) -0.318(4) 0.0169(10) 0.216(7) Uiso 1 1 d .
H6SA H 0.9634 -0.3487 0.0255 0.323 Uiso 1 1 calc R
H6SB H 0.9078 -0.2879 -0.0090 0.323 Uiso 1 1 calc R
H6SC H 0.8730 -0.3921 0.0189 0.323 Uiso 1 1 calc R

loop_
_atom_site_aniso_label
_atom_site_aniso_U_11
_atom_site_aniso_U_22
_atom_site_aniso_U_33
_atom_site_aniso_U_23
_atom_site_aniso_U_13
_atom_site_aniso_U_12
Pd1 0.0310(5) 0.0360(6) 0.0493(7) 0.0105(5) 0.0009(4) -0.0012(5)
S1 0.0152(14) 0.0254(15) 0.0340(18) -0.0064(13) 0.0022(12) -0.0046(12)
P1 0.0253(16) 0.0151(15) 0.037(2) 0.0009(13) 0.0012(14) -0.0052(12)
Si1 0.038(2) 0.057(2) 0.048(3) 0.019(2) -0.0006(18) -0.0096(18)
Si2 0.037(2) 0.048(2) 0.053(3) 0.0137(19) 0.0043(18) 0.0013(17)
O1 0.037(5) 0.067(6) 0.053(6) 0.022(5) 0.004(4) 0.002(4)
B1 0.026(6) 0.019(6) 0.027(6) -0.020(5) 0.010(5) -0.001(5)
C1 0.020(6) 0.029(6) 0.029(7) 0.007(6) -0.006(5) -0.001(5)
C2 0.023(6) 0.027(6) 0.030(7) 0.002(5) -0.004(5) 0.002(5)
C3 0.025(6) 0.018(6) 0.029(7) 0.000(5) -0.002(5) 0.006(5)
C4 0.024(6) 0.028(6) 0.017(6) 0.013(5) 0.000(5) 0.006(5)
C5 0.023(6) 0.011(5) 0.035(8) 0.001(5) -0.003(5) 0.002(5)
C6 0.034(7) 0.017(6) 0.031(7) -0.015(5) 0.004(6) 0.001(5)
C7 0.024(6) 0.012(6) 0.033(8) 0.008(5) 0.007(5) -0.003(4)
C8 0.022(5) 0.004(5) 0.031(6) 0.003(4) 0.003(5) 0.003(4)
C9 0.038(6) 0.011(5) 0.025(7) 0.002(5) 0.003(5) 0.004(5)
C10 0.009(5) 0.010(5) 0.040(7) 0.000(5) -0.011(5) 0.005(4)
C11 0.011(5) 0.007(5) 0.030(7) 0.000(5) 0.002(5) 0.005(4)
C12 0.008(5) 0.020(6) 0.020(7) -0.004(5) -0.004(5) 0.005(4)
C13 0.026(5) 0.009(5) 0.032(6) 0.000(4) 0.004(5) 0.008(4)
C14 0.029(6) 0.013(6) 0.039(7) -0.002(5) 0.013(5) -0.001(5)
C15 0.041(7) 0.024(6) 0.043(8) 0.002(6) -0.013(6) -0.007(5)
C16 0.026(6) 0.040(7) 0.048(9) -0.001(6) 0.007(6) -0.005(6)
C17 0.060(7) 0.073(8) 0.069(8) -0.025(7) 0.025(6) 0.000(6)
C18 0.061(10) 0.088(11) 0.047(10) -0.007(8) 0.016(8) 0.015(8)
C19 0.082(11) 0.057(9) 0.071(11) 0.010(8) 0.045(9) 0.018(8)
C20 0.020(6) 0.027(6) 0.041(8) 0.005(6) -0.011(5) 0.004(5)
C21 0.039(7) 0.027(7) 0.052(9) -0.004(6) -0.001(6) -0.008(5)
C22 0.036(6) 0.027(5) 0.044(7) -0.006(5) -0.004(5) -0.010(5)
C23 0.016(6) 0.045(7) 0.053(9) -0.010(7) -0.001(6) -0.001(6)
C24 0.052(9) 0.034(8) 0.076(11) 0.029(7) -0.007(8) -0.001(7)
C25 0.064(9) 0.031(7) 0.049(9) 0.009(6) 0.000(7) 0.013(6)
C26 0.025(7) 0.060(9) 0.057(10) 0.028(7) 0.004(6) -0.012(6)
C27 0.045(8) 0.047(8) 0.050(9) -0.006(7) 0.014(7) -0.006(6)
C28 0.059(9) 0.045(8) 0.065(10) 0.005(7) 0.020(8) 0.000(7)
C29 0.057(9) 0.059(9) 0.073(11) 0.008(8) 0.000(8) 0.014(8)
C30 0.055(9) 0.087(11) 0.073(12) 0.026(9) 0.000(8) -0.010(8)
C31 0.093(12) 0.075(11) 0.067(12) 0.001(9) 0.005(10) -0.024(10)
C41 0.031(7) 0.025(6) 0.029(8) -0.008(5) -0.004(6) -0.013(5)
C42 0.064(9) 0.024(7) 0.041(8) -0.013(6) 0.008(7) -0.017(6)
C43 0.075(11) 0.045(10) 0.096(15) -0.007(10) 0.001(10) -0.021(8)
C44 0.081(12) 0.053(10) 0.067(13) -0.030(9) -0.016(9) -0.033(8)
C45 0.063(9) 0.072(11) 0.043(9) -0.013(8) -0.011(8) -0.019(8)
C46 0.036(7) 0.053(8) 0.043(9) -0.001(7) 0.000(6) -0.019(7)
C51 0.035(6) 0.018(6) 0.031(7) 0.004(5) 0.001(6) -0.018(6)
C52 0.024(6) 0.026(6) 0.036(8) -0.008(6) 0.014(6) 0.001(5)
C53 0.022(6) 0.014(6) 0.061(10) 0.009(6) -0.016(6) -0.007(5)
C54 0.036(7) 0.027(7) 0.035(8) 0.004(6) -0.002(6) -0.011(6)
C55 0.027(6) 0.025(6) 0.035(8) -0.001(5) 0.000(6) -0.013(5)
C56 0.018(5) 0.020(6) 0.031(7) -0.009(5) -0.005(5) 0.004(5)
C61 0.033(7) 0.020(6) 0.028(7) -0.011(5) 0.005(6) -0.002(5)
C62 0.038(7) 0.037(7) 0.056(9) 0.003(7) 0.009(6) 0.005(6)
C63 0.045(8) 0.045(8) 0.038(8) 0.002(7) -0.005(7) 0.010(6)
C64 0.062(9) 0.049(8) 0.030(8) 0.009(7) -0.007(7) 0.001(7)
C65 0.051(9) 0.049(8) 0.046(9) 0.006(7) 0.006(7) -0.004(7)
C66 0.027(7) 0.060(8) 0.033(8) -0.001(7) -0.001(6) 0.001(6)
C71 0.024(6) 0.020(6) 0.030(7) -0.007(5) 0.005(5) 0.007(5)
C72 0.039(7) 0.016(6) 0.035(8) -0.008(5) 0.011(6) 0.001(5)
C73 0.018(6) 0.029(7) 0.047(8) -0.010(6) 0.000(6) -0.013(5)
C74 0.036(7) 0.034(8) 0.047(9) -0.005(6) 0.003(6) 0.015(6)
C75 0.041(8) 0.026(7) 0.046(9) 0.005(6) 0.013(6) 0.006(6)
C76 0.034(7) 0.028(7) 0.035(8) -0.010(6) 0.011(6) -0.001(6)

loop_
_atom_type_symbol
_atom_type_description
_atom_type_scat_dispersion_real
_atom_type_scat_dispersion_imag
_atom_type_scat_source
C C 0.0033 0.0016 'International Tables Vol C Tables 4.2.6.8 and 6.1.1.4'
H H 0.0000 0.0000 'International Tables Vol C Tables 4.2.6.8 and 6.1.1.4'
B B 0.0013 0.0007 'International Tables Vol C Tables 4.2.6.8 and 6.1.1.4'
O O 0.0106 0.0060 'International Tables Vol C Tables 4.2.6.8 and 6.1.1.4'
Si Si 0.0817 0.0704 'International Tables Vol C Tables 4.2.6.8 and 6.1.1.4'
P P 0.1023 0.0942 'International Tables Vol C Tables 4.2.6.8 and 6.1.1.4'
S S 0.1246 0.1234 'International Tables Vol C Tables 4.2.6.8 and 6.1.1.4'
Pd Pd -0.9988 1.0072 'International Tables Vol C Tables 4.2.6.8 and 6.1.1.4'

loop_
_geom_angle_atom_site_label_1
_geom_angle_atom_site_label_2
_geom_angle_atom_site_label_3
_geom_angle
C26 Pd1 C25 131.2(5)
C26 Pd1 C24 169.4(5)
C25 Pd1 C24 38.2(5)
C26 Pd1 C27 37.1(4)
C25 Pd1 C27 94.2(5)
C24 Pd1 C27 132.3(5)
C26 Pd1 P1 96.0(3)
C25 Pd1 P1 132.6(4)
C24 Pd1 P1 94.4(4)
C27 Pd1 P1 132.7(4)
C11 S1 C12 99.1(4)
C41 P1 C4 102.8(5)
C41 P1 C51 104.1(5)
C4 P1 C51 99.3(4)
C41 P1 Pd1 100.9(4)
C4 P1 Pd1 121.7(3)
C51 P1 Pd1 125.0(4)
C41 P1 B1 167.0(4)
C4 P1 B1 84.9(4)
C51 P1 B1 64.0(4)
Pd1 P1 B1 83.41(15)
O1 Si1 C30 105.8(6)
O1 Si1 C27 110.6(5)
C30 Si1 C27 108.6(7)
O1 Si1 C31 110.2(6)
C30 Si1 C31 111.4(7)
C27 Si1 C31 110.2(7)
O1 Si2 C29 106.5(6)
O1 Si2 C28 111.2(6)
C29 Si2 C28 108.8(7)
O1 Si2 C25 110.3(5)
C29 Si2 C25 109.7(6)
C28 Si2 C25 110.3(6)
Si2 O1 Si1 131.8(5)
C71 B1 C5 118.6(10)
C71 B1 C61 121.8(9)
C5 B1 C61 119.6(9)
C71 B1 P1 75.9(6)
C5 B1 P1 87.1(6)
C61 B1 P1 106.8(6)
C2 C1 C10 121.7(10)
C2 C1 H1A 119.1
C10 C1 H1A 119.1
C1 C2 C3 119.6(10)
C1 C2 C16 121.8(10)
C3 C2 C16 118.6(9)
C2 C3 C4 120.3(10)
C2 C3 H3A 119.9
C4 C3 H3A 119.9
C3 C4 C11 118.3(9)
C3 C4 P1 122.2(8)
C11 C4 P1 119.4(8)
C6 C5 C12 118.1(10)
C6 C5 B1 119.5(10)
C12 C5 B1 122.3(9)
C5 C6 C7 122.8(11)
C5 C6 H6A 118.6
C7 C6 H6A 118.6
C6 C7 C8 118.4(10)
C6 C7 C20 119.9(10)
C8 C7 C20 121.7(9)
C7 C8 C13 120.9(9)
C7 C8 H8A 119.5
C13 C8 H8A 119.5
C13 C9 C14 112.2(9)
C13 C9 C15 108.6(8)
C14 C9 C15 106.1(8)
C13 C9 C10 108.6(8)
C14 C9 C10 113.4(8)
C15 C9 C10 107.7(8)
C11 C10 C1 118.6(9)
C11 C10 C9 120.0(9)
C1 C10 C9 121.3(9)
C10 C11 C4 121.2(9)
C10 C11 S1 122.3(7)
C4 C11 S1 116.6(7)
C13 C12 C5 121.9(9)
C13 C12 S1 120.7(8)
C5 C12 S1 117.2(7)
C12 C13 C8 117.8(9)
C12 C13 C9 120.5(9)
C8 C13 C9 121.6(9)
C9 C14 H14A 109.5
C9 C14 H14B 109.5
H14A C14 H14B 109.5
C9 C14 H14C 109.5
H14A C14 H14C 109.5
H14B C14 H14C 109.5
C9 C15 H15A 109.5
C9 C15 H15B 109.5
H15A C15 H15B 109.5
C9 C15 H15C 109.5
H15A C15 H15C 109.5
H15B C15 H15C 109.5
C17 C16 C19 108.7(11)
C17 C16 C2 114.2(10)
C19 C16 C2 110.5(10)
C17 C16 C18 109.2(11)
C19 C16 C18 105.9(11)
C2 C16 C18 108.0(9)
C16 C17 H17A 109.5
C16 C17 H17B 109.5
H17A C17 H17B 109.5
C16 C17 H17C 109.5
H17A C17 H17C 109.5
H17B C17 H17C 109.5
C16 C18 H18A 109.5
C16 C18 H18B 109.5
H18A C18 H18B 109.5
C16 C18 H18C 109.5
H18A C18 H18C 109.5
H18B C18 H18C 109.5
C16 C19 H19A 109.5
C16 C19 H19B 109.5
H19A C19 H19B 109.5
C16 C19 H19C 109.5
H19A C19 H19C 109.5
H19B C19 H19C 109.5
C22 C20 C23 109.2(9)
C22 C20 C7 113.5(9)
C23 C20 C7 108.2(8)
C22 C20 C21 107.7(9)
C23 C20 C21 108.7(10)
C7 C20 C21 109.4(8)
C20 C21 H21A 109.5
C20 C21 H21B 109.5
H21A C21 H21B 109.5
C20 C21 H21C 109.5
H21A C21 H21C 109.5
H21B C21 H21C 109.5
C20 C22 H22A 109.5
C20 C22 H22B 109.5
H22A C22 H22B 109.5
C20 C22 H22C 109.5
H22A C22 H22C 109.5
H22B C22 H22C 109.5
C20 C23 H23A 109.5
C20 C23 H23B 109.5
H23A C23 H23B 109.5
C20 C23 H23C 109.5
H23A C23 H23C 109.5
H23B C23 H23C 109.5
C25 C24 Pd1 70.6(7)
C25 C24 H24A 116.6
Pd1 C24 H24A 116.6
C25 C24 H24B 116.6
Pd1 C24 H24B 116.6
H24A C24 H24B 113.6
C24 C25 Si2 121.4(11)
C24 C25 Pd1 71.2(7)
Si2 C25 Pd1 112.0(6)
C24 C25 H25A 114.9
Si2 C25 H25A 114.9
Pd1 C25 H25A 114.9
C27 C26 Pd1 73.0(7)
C27 C26 H26A 116.2
Pd1 C26 H26A 116.2
C27 C26 H26B 116.2
Pd1 C26 H26B 116.2
H26A C26 H26B 113.2
C26 C27 Si1 126.0(10)
C26 C27 Pd1 69.9(7)
Si1 C27 Pd1 110.9(6)
C26 C27 H27A 113.9
Si1 C27 H27A 113.9
Pd1 C27 H27A 113.9
Si2 C28 H28A 109.5
Si2 C28 H28B 109.5
H28A C28 H28B 109.5
Si2 C28 H28C 109.5
H28A C28 H28C 109.5
H28B C28 H28C 109.5
Si2 C29 H29A 109.5
Si2 C29 H29B 109.5
H29A C29 H29B 109.5
Si2 C29 H29C 109.5
H29A C29 H29C 109.5
H29B C29 H29C 109.5
Si1 C30 H30A 109.5
Si1 C30 H30B 109.5
H30A C30 H30B 109.5
Si1 C30 H30C 109.5
H30A C30 H30C 109.5
H30B C30 H30C 109.5
Si1 C31 H31A 109.5
Si1 C31 H31B 109.5
H31A C31 H31B 109.5
Si1 C31 H31C 109.5
H31A C31 H31C 109.5
H31B C31 H31C 109.5
C46 C41 C42 116.7(10)
C46 C41 P1 120.9(9)
C42 C41 P1 121.3(9)
C41 C42 C43 120.4(13)
C41 C42 H42A 119.8
C43 C42 H42A 119.8
C44 C43 C42 120.1(13)
C44 C43 H43A 120.0
C42 C43 H43A 120.0
C45 C44 C43 118.8(13)
C45 C44 H44A 120.6
C43 C44 H44A 120.6
C46 C45 C44 120.8(14)
C46 C45 H45A 119.6
C44 C45 H45A 119.6
C41 C46 C45 123.3(13)
C41 C46 H46A 118.4
C45 C46 H46A 118.4
C52 C51 C56 119.3(10)
C52 C51 P1 122.6(9)
C56 C51 P1 118.1(8)
C53 C52 C51 120.1(11)
C53 C52 H52A 119.9
C51 C52 H52A 119.9
C52 C53 C54 120.7(11)
C52 C53 H53A 119.7
C54 C53 H53A 119.7
C55 C54 C53 119.1(11)
C55 C54 H54A 120.5
C53 C54 H54A 120.5
C54 C55 C56 121.3(11)
C54 C55 H55A 119.4
C56 C55 H55A 119.4
C55 C56 C51 119.4(10)
C55 C56 H56A 120.3
C51 C56 H56A 120.3
C66 C61 C62 116.8(11)
C66 C61 B1 123.2(10)
C62 C61 B1 119.6(10)
C63 C62 C61 122.5(12)
C63 C62 H62A 118.8
C61 C62 H62A 118.8
C62 C63 C64 117.7(11)
C62 C63 H63A 121.1
C64 C63 H63A 121.1
C65 C64 C63 121.0(12)
C65 C64 H64A 119.5
C63 C64 H64A 119.5
C64 C65 C66 119.5(13)
C64 C65 H65A 120.2
C66 C65 H65A 120.2
C61 C66 C65 122.3(12)
C61 C66 H66A 118.8
C65 C66 H66A 118.8
C76 C71 C72 115.1(10)
C76 C71 B1 122.4(10)
C72 C71 B1 122.4(9)
C73 C72 C71 121.5(10)
C73 C72 H72A 119.2
C71 C72 H72A 119.2
C72 C73 C74 120.6(10)
C72 C73 H73A 119.7
C74 C73 H73A 119.7
C73 C74 C75 119.6(11)
C73 C74 H74A 120.2
C75 C74 H74A 120.2
C76 C75 C74 120.1(11)
C76 C75 H75A 119.9
C74 C75 H75A 119.9
C75 C76 C71 123.0(11)
C75 C76 H76A 118.5
C71 C76 H76A 118.5
C2S C1S H1SA 109.5
C2S C1S H1SB 109.5
H1SA C1S H1SB 109.5
C2S C1S H1SC 109.5
H1SA C1S H1SC 109.5
H1SB C1S H1SC 109.5
C3S C2S C1S 94(3)
C3S C2S H2SA 112.9
C1S C2S H2SA 112.9
C3S C2S H2SB 112.9
C1S C2S H2SB 112.9
H2SA C2S H2SB 110.3
C2S C3S C4S 92(3)
C2S C3S H3SA 113.3
C4S C3S H3SA 113.3
C2S C3S H3SB 113.3
C4S C3S H3SB 113.3
H3SA C3S H3SB 110.7
C5S C4S C3S 106(4)
C5S C4S H4SA 110.5
C3S C4S H4SA 110.5
C5S C4S H4SB 110.5
C3S C4S H4SB 110.5
H4SA C4S H4SB 108.7
C4S C5S C6S 149(4)
C4S C5S H5SA 99.4
C6S C5S H5SA 99.4
C4S C5S H5SB 99.4
C6S C5S H5SB 99.4
H5SA C5S H5SB 104.0
C5S C6S H6SA 109.5
C5S C6S H6SB 109.5
H6SA C6S H6SB 109.5
C5S C6S H6SC 109.5
H6SA C6S H6SC 109.5
H6SB C6S H6SC 109.5

loop_
_geom_bond_atom_site_label_1
_geom_bond_atom_site_label_2
_geom_bond_distance
Pd1 C26 2.148(11)
Pd1 C25 2.171(11)
Pd1 C24 2.180(12)
Pd1 C27 2.188(12)
Pd1 P1 2.308(3)
S1 C11 1.775(10)
S1 C12 1.777(9)
P1 C41 1.810(11)
P1 C4 1.837(10)
P1 C51 1.846(11)
P1 B1 5.273(12)
Si1 O1 1.654(9)
Si1 C30 1.843(14)
Si1 C27 1.856(14)
Si1 C31 1.870(16)
Si2 O1 1.633(9)
Si2 C29 1.840(13)
Si2 C28 1.851(13)
Si2 C25 1.868(14)
B1 C71 1.538(16)
B1 C5 1.578(16)
B1 C61 1.584(17)
C1 C2 1.369(14)
C1 C10 1.389(14)
C1 H1A 0.9500
C2 C3 1.380(14)
C2 C16 1.547(16)
C3 C4 1.391(14)
C3 H3A 0.9500
C4 C11 1.418(14)
C5 C6 1.372(14)
C5 C12 1.395(14)
C6 C7 1.386(14)
C6 H6A 0.9500
C7 C8 1.393(14)
C7 C20 1.541(15)
C8 C13 1.415(14)
C8 H8A 0.9500
C9 C13 1.532(15)
C9 C14 1.532(14)
C9 C15 1.559(14)
C9 C10 1.561(13)
C10 C11 1.356(13)
C12 C13 1.392(13)
C14 H14A 0.9800
C14 H14B 0.9800
C14 H14C 0.9800
C15 H15A 0.9800
C15 H15B 0.9800
C15 H15C 0.9800
C16 C17 1.490(17)
C16 C19 1.533(17)
C16 C18 1.563(18)
C17 H17A 0.9800
C17 H17B 0.9800
C17 H17C 0.9800
C18 H18A 0.9800
C18 H18B 0.9800
C18 H18C 0.9800
C19 H19A 0.9800
C19 H19B 0.9800
C19 H19C 0.9800
C20 C22 1.492(15)
C20 C23 1.533(15)
C20 C21 1.567(15)
C21 H21A 0.9800
C21 H21B 0.9800
C21 H21C 0.9800
C22 H22A 0.9800
C22 H22B 0.9800
C22 H22C 0.9800
C23 H23A 0.9800
C23 H23B 0.9800
C23 H23C 0.9800
C24 C25 1.424(17)
C24 H24A 0.9900
C24 H24B 0.9900
C25 H25A 1.0000
C26 C27 1.380(17)
C26 H26A 0.9900
C26 H26B 0.9900
C27 H27A 1.0000
C28 H28A 0.9800
C28 H28B 0.9800
C28 H28C 0.9800
C29 H29A 0.9800
C29 H29B 0.9800
C29 H29C 0.9800
C30 H30A 0.9800
C30 H30B 0.9800
C30 H30C 0.9800
C31 H31A 0.9800
C31 H31B 0.9800
C31 H31C 0.9800
C41 C46 1.349(16)
C41 C42 1.389(15)
C42 C43 1.395(18)
C42 H42A 0.9500
C43 C44 1.36(2)
C43 H43A 0.9500
C44 C45 1.35(2)
C44 H44A 0.9500
C45 C46 1.350(17)
C45 H45A 0.9500
C46 H46A 0.9500
C51 C52 1.382(15)
C51 C56 1.391(15)
C52 C53 1.374(15)
C52 H52A 0.9500
C53 C54 1.381(16)
C53 H53A 0.9500
C54 C55 1.365(15)
C54 H54A 0.9500
C55 C56 1.381(15)
C55 H55A 0.9500
C56 H56A 0.9500
C61 C66 1.385(15)
C61 C62 1.396(15)
C62 C63 1.396(17)
C62 H62A 0.9500
C63 C64 1.403(17)
C63 H63A 0.9500
C64 C65 1.364(18)
C64 H64A 0.9500
C65 C66 1.386(17)
C65 H65A 0.9500
C66 H66A 0.9500
C71 C76 1.395(15)
C71 C72 1.429(14)
C72 C73 1.364(15)
C72 H72A 0.9500
C73 C74 1.373(16)
C73 H73A 0.9500
C74 C75 1.375(16)
C74 H74A 0.9500
C75 C76 1.362(16)
C75 H75A 0.9500
C76 H76A 0.9500
C1S C2S 1.69(4)
C1S H1SA 0.9800
C1S H1SB 0.9800
C1S H1SC 0.9800
C2S C3S 1.25(4)
C2S H2SA 0.9900
C2S H2SB 0.9900
C3S C4S 1.58(4)
C3S H3SA 0.9900
C3S H3SB 0.9900
C4S C5S 1.22(4)
C4S H4SA 0.9900
C4S H4SB 0.9900
C5S C6S 1.43(4)
C5S H5SA 0.9900
C5S H5SB 0.9900
C6S H6SA 0.9800
C6S H6SB 0.9800
C6S H6SC 0.9800

loop_
_geom_torsion_atom_site_label_1
_geom_torsion_atom_site_label_2
_geom_torsion_atom_site_label_3
_geom_torsion_atom_site_label_4
_geom_torsion
C26 Pd1 P1 C41 78.2(6)
C25 Pd1 P1 C41 -97.0(6)
C24 Pd1 P1 C41 -99.9(6)
C27 Pd1 P1 C41 72.1(6)
C26 Pd1 P1 C4 -169.2(6)
C25 Pd1 P1 C4 15.6(7)
C24 Pd1 P1 C4 12.7(6)
C27 Pd1 P1 C4 -175.3(6)
C26 Pd1 P1 C51 -37.7(6)
C25 Pd1 P1 C51 147.1(6)
C24 Pd1 P1 C51 144.2(6)
C27 Pd1 P1 C51 -43.8(6)
C26 Pd1 P1 B1 -89.4(4)
C25 Pd1 P1 B1 95.4(5)
C24 Pd1 P1 B1 92.6(4)
C27 Pd1 P1 B1 -95.4(5)
C29 Si2 O1 Si1 -164.0(8)
C28 Si2 O1 Si1 77.6(9)
C25 Si2 O1 Si1 -45.1(10)
C30 Si1 O1 Si2 163.8(9)
C27 Si1 O1 Si2 46.4(10)
C31 Si1 O1 Si2 -75.7(10)
C41 P1 B1 C71 -113.0(17)
C4 P1 B1 C71 119.8(7)
C51 P1 B1 C71 -137.3(7)
Pd1 P1 B1 C71 -3.0(6)
C41 P1 B1 C5 126.5(17)
C4 P1 B1 C5 -0.7(6)
C51 P1 B1 C5 102.2(7)
Pd1 P1 B1 C5 -123.5(6)
C41 P1 B1 C61 6.5(19)
C4 P1 B1 C61 -120.8(7)
C51 P1 B1 C61 -17.9(7)
Pd1 P1 B1 C61 116.4(6)
C10 C1 C2 C3 -1.7(16)
C10 C1 C2 C16 178.8(10)
C1 C2 C3 C4 1.5(15)
C16 C2 C3 C4 -179.0(9)
C2 C3 C4 C11 -3.4(14)
C2 C3 C4 P1 -179.1(8)
C41 P1 C4 C3 -13.9(10)
C51 P1 C4 C3 93.0(9)
Pd1 P1 C4 C3 -125.4(7)
B1 P1 C4 C3 155.5(8)
C41 P1 C4 C11 170.4(8)
C51 P1 C4 C11 -82.7(8)
Pd1 P1 C4 C11 58.9(9)
B1 P1 C4 C11 -20.2(7)
C71 B1 C5 C6 130.0(10)
C61 B1 C5 C6 -50.1(13)
P1 B1 C5 C6 -157.8(8)
C71 B1 C5 C12 -48.3(13)
C61 B1 C5 C12 131.6(10)
P1 B1 C5 C12 23.9(9)
C12 C5 C6 C7 0.5(15)
B1 C5 C6 C7 -177.8(9)
C5 C6 C7 C8 0.0(14)
C5 C6 C7 C20 -179.3(9)
C6 C7 C8 C13 -0.1(13)
C20 C7 C8 C13 179.2(8)
C2 C1 C10 C11 3.9(15)
C2 C1 C10 C9 -176.2(9)
C13 C9 C10 C11 47.0(12)
C14 C9 C10 C11 172.5(9)
C15 C9 C10 C11 -70.4(12)
C13 C9 C10 C1 -132.9(10)
C14 C9 C10 C1 -7.5(13)
C15 C9 C10 C1 109.7(11)
C1 C10 C11 C4 -5.9(14)
C9 C10 C11 C4 174.2(9)
C1 C10 C11 S1 176.0(7)
C9 C10 C11 S1 -3.9(13)
C3 C4 C11 C10 5.7(14)
P1 C4 C11 C10 -178.4(7)
C3 C4 C11 S1 -176.1(7)
P1 C4 C11 S1 -0.2(10)
C12 S1 C11 C10 -33.1(9)
C12 S1 C11 C4 148.6(8)
C6 C5 C12 C13 -0.9(14)
B1 C5 C12 C13 177.4(9)
C6 C5 C12 S1 176.0(7)
B1 C5 C12 S1 -5.6(12)
C11 S1 C12 C13 31.7(9)
C11 S1 C12 C5 -145.3(8)
C5 C12 C13 C8 0.8(13)
S1 C12 C13 C8 -176.1(7)
C5 C12 C13 C9 -176.7(9)
S1 C12 C13 C9 6.4(12)
C7 C8 C13 C12 -0.3(13)
C7 C8 C13 C9 177.2(8)
C14 C9 C13 C12 -174.3(8)
C15 C9 C13 C12 68.7(11)
C10 C9 C13 C12 -48.2(11)
C14 C9 C13 C8 8.3(12)
C15 C9 C13 C8 -108.7(10)
C10 C9 C13 C8 134.4(9)
C1 C2 C16 C17 7.6(16)
C3 C2 C16 C17 -171.9(11)
C1 C2 C16 C19 130.5(12)
C3 C2 C16 C19 -49.0(14)
C1 C2 C16 C18 -114.1(12)
C3 C2 C16 C18 66.4(13)
C6 C7 C20 C22 177.8(9)
C8 C7 C20 C22 -1.4(13)
C6 C7 C20 C23 -60.8(12)
C8 C7 C20 C23 119.9(10)
C6 C7 C20 C21 57.5(12)
C8 C7 C20 C21 -121.8(10)
C26 Pd1 C24 C25 7(4)
C27 Pd1 C24 C25 4.5(12)
P1 Pd1 C24 C25 176.6(8)
Pd1 C24 C25 Si2 -104.9(8)
O1 Si2 C25 C24 133.3(10)
C29 Si2 C25 C24 -109.8(11)
C28 Si2 C25 C24 10.0(12)
O1 Si2 C25 Pd1 52.5(8)
C29 Si2 C25 Pd1 169.4(7)
C28 Si2 C25 Pd1 -70.8(8)
C26 Pd1 C25 C24 -178.2(9)
C27 Pd1 C25 C24 -176.6(9)
P1 Pd1 C25 C24 -4.6(11)
C26 Pd1 C25 Si2 -61.1(10)
C24 Pd1 C25 Si2 117.1(11)
C27 Pd1 C25 Si2 -59.5(7)
P1 Pd1 C25 Si2 112.5(6)
C25 Pd1 C26 C27 2.6(12)
C24 Pd1 C26 C27 -3(4)
P1 Pd1 C26 C27 -172.6(8)
Pd1 C26 C27 Si1 101.7(10)
O1 Si1 C27 C26 -133.5(11)
C30 Si1 C27 C26 110.9(12)
C31 Si1 C27 C26 -11.4(14)
O1 Si1 C27 Pd1 -53.8(7)
C30 Si1 C27 Pd1 -169.4(7)
C31 Si1 C27 Pd1 68.4(8)
C25 Pd1 C27 C26 -178.0(9)
C24 Pd1 C27 C26 179.2(9)
P1 Pd1 C27 C26 10.0(10)
C26 Pd1 C27 Si1 -122.0(11)
C25 Pd1 C27 Si1 59.9(7)
C24 Pd1 C27 Si1 57.1(10)
P1 Pd1 C27 Si1 -112.1(6)
C4 P1 C41 C46 -62.0(10)
C51 P1 C41 C46 -165.1(9)
Pd1 P1 C41 C46 64.3(10)
B1 P1 C41 C46 172.4(12)
C4 P1 C41 C42 130.8(10)
C51 P1 C41 C42 27.6(11)
Pd1 P1 C41 C42 -102.9(9)
B1 P1 C41 C42 5(2)
C46 C41 C42 C43 1.3(18)
P1 C41 C42 C43 169.0(10)
C41 C42 C43 C44 -1(2)
C42 C43 C44 C45 0(2)
C43 C44 C45 C46 1(2)
C42 C41 C46 C45 -0.5(19)
P1 C41 C46 C45 -168.2(11)
C44 C45 C46 C41 -1(2)
C41 P1 C51 C52 53.7(9)
C4 P1 C51 C52 -52.1(9)
Pd1 P1 C51 C52 168.1(7)
B1 P1 C51 C52 -131.8(9)
C41 P1 C51 C56 -128.9(8)
C4 P1 C51 C56 125.3(8)
Pd1 P1 C51 C56 -14.5(9)
B1 P1 C51 C56 45.6(7)
C56 C51 C52 C53 3.4(15)
P1 C51 C52 C53 -179.2(8)
C51 C52 C53 C54 -2.8(15)
C52 C53 C54 C55 0.3(15)
C53 C54 C55 C56 1.6(15)
C54 C55 C56 C51 -1.0(15)
C52 C51 C56 C55 -1.5(14)
P1 C51 C56 C55 -179.0(7)
C71 B1 C61 C66 -18.1(15)
C5 B1 C61 C66 162.0(10)
P1 B1 C61 C66 -101.6(10)
C71 B1 C61 C62 155.3(10)
C5 B1 C61 C62 -24.6(15)
P1 B1 C61 C62 71.7(10)
C66 C61 C62 C63 -0.1(17)
B1 C61 C62 C63 -173.9(11)
C61 C62 C63 C64 2.0(18)
C62 C63 C64 C65 -4.1(19)
C63 C64 C65 C66 4(2)
C62 C61 C66 C65 0.3(17)
B1 C61 C66 C65 173.8(11)
C64 C65 C66 C61 -2.4(19)
C5 B1 C71 C76 -29.6(14)
C61 B1 C71 C76 150.6(10)
P1 B1 C71 C76 -108.2(10)
C5 B1 C71 C72 146.8(10)
C61 B1 C71 C72 -33.1(15)
P1 B1 C71 C72 68.2(9)
C76 C71 C72 C73 2.1(15)
B1 C71 C72 C73 -174.4(10)
C71 C72 C73 C74 -2.4(17)
C72 C73 C74 C75 1.4(18)
C73 C74 C75 C76 -0.2(18)
C74 C75 C76 C71 0.1(18)
C72 C71 C76 C75 -1.0(16)
B1 C71 C76 C75 175.6(11)
C1S C2S C3S C4S 178(3)
C2S C3S C4S C5S -166(4)
C3S C4S C5S C6S -134(7)

loop_
_platon_squeeze_void_nr
_platon_squeeze_void_average_x
_platon_squeeze_void_average_y
_platon_squeeze_void_average_z
_platon_squeeze_void_volume
_platon_squeeze_void_count_electrons
_platon_squeeze_void_content
1 0.500 0.000 0.000 224 103 ' '
2 0.000 0.500 0.500 225 103 ' '
3 0.649 0.208 0.372 8 2 ' '
4 0.149 0.291 0.872 8 2 ' '
5 0.851 0.708 0.128 8 2 ' '
6 0.351 0.791 0.628 8 2 ' '
